data_4321324
loop_
_publ_author_name
'Bernice M. T. Lam'
'Jason A. Halfen'
'Victor G. Young,'
'John R. Hagadorn'
'Patrick L. Holland'
'Agust\'i Lled\'os'
'Lourdes Cucurull-S\'anchez'
'Juan J. Novoa'
'Santiago Alvarez'
'William B. Tolman'

_publ_section_title
;
 Ligand Macrocycle Structural Effects on Copper-Dioxygen Reactivity
;
_journal_name_full 'Inorganic Chemistry'
_journal_page_first 4059
_journal_page_last 4072
_journal_paper_doi 10.1021/ic000248p
_journal_volume 39
_journal_year 2000
_chemical_compound_source 'B. Lam / Prof. W. Tolman'
_chemical_formula_sum 'C12 H26 Cl Cu N4 O4'
_chemical_formula_weight 389.36
_chemical_name_common 97328aaa
_chemical_name_systematic
; 
 ? 
;
_space_group_IT_number 4
_symmetry_cell_setting monoclinic
_symmetry_space_group_name_Hall 'P 2yb'
_symmetry_space_group_name_H-M 'P 1 21 1'
_atom_sites_solution_hydrogens geom
_atom_sites_solution_primary direct
_atom_sites_solution_secondary difmap
_audit_creation_method SHELXL
_cell_angle_alpha 90.00
_cell_angle_beta 98.2640(10)
_cell_angle_gamma 90.00
_cell_formula_units_Z 2
_cell_length_a 7.5134(1)
_cell_length_b 14.2737(3)
_cell_length_c 8.2653(2)
_cell_measurement_temperature 173(2)
_cell_volume 877.20(3)
_computing_structure_refinement 'SHELXL-93 (Sheldrick, 1993)'
_computing_structure_solution 'SHELXS-86 (Sheldrick, 1990)'
_diffrn_ambient_temperature 173(2)
_diffrn_radiation_monochromator graphite
_diffrn_radiation_source 'fine-focus sealed tube'
_diffrn_radiation_type MoK\a
_diffrn_radiation_wavelength 0.71073
_diffrn_reflns_av_R_equivalents 0.0327
_diffrn_reflns_av_sigmaI/netI 0.0596
_diffrn_reflns_limit_h_max 8
_diffrn_reflns_limit_h_min -8
_diffrn_reflns_limit_k_max 16
_diffrn_reflns_limit_k_min -16
_diffrn_reflns_limit_l_max 9
_diffrn_reflns_limit_l_min -9
_diffrn_reflns_number 4498
_diffrn_reflns_theta_max 25.11
_diffrn_reflns_theta_min 2.49
_exptl_absorpt_coefficient_mu 1.418
_exptl_absorpt_correction_T_max 1.000
_exptl_absorpt_correction_T_min 0.569
_exptl_absorpt_correction_type 'SADABS (Sheldrick, 1996)'
_exptl_crystal_colour Colorless
_exptl_crystal_density_diffrn 1.474
_exptl_crystal_description Plate
_exptl_crystal_F_000 408
_exptl_crystal_size_max 0.26
_exptl_crystal_size_mid 0.21
_exptl_crystal_size_min 0.06
_refine_diff_density_max 1.193
_refine_diff_density_min -0.444
_refine_diff_density_rms 0.102
_refine_ls_abs_structure_details 'Flack H D (1983), Acta Cryst. A39, 876-881'
_refine_ls_abs_structure_Flack -0.03(3)
_refine_ls_extinction_method none
_refine_ls_goodness_of_fit_all 1.075
_refine_ls_goodness_of_fit_obs 1.081
_refine_ls_matrix_type full
_refine_ls_number_parameters 204
_refine_ls_number_reflns 2845
_refine_ls_number_restraints 1
_refine_ls_restrained_S_all 1.074
_refine_ls_restrained_S_obs 1.081
_refine_ls_R_factor_all 0.0596
_refine_ls_R_factor_obs 0.0562
_refine_ls_shift/esd_max 0.000
_refine_ls_shift/esd_mean 0.000
_refine_ls_structure_factor_coef Fsqd
_refine_ls_weighting_details 'w=1/[\s^2^(Fo^2^)+(0.1173P)^2^+0.0000P] where P=(Fo^2^+2Fc^2^)/3'
_refine_ls_weighting_scheme calc
_refine_ls_wR_factor_all 0.1611
_refine_ls_wR_factor_obs 0.1561
_reflns_number_observed 2645
_reflns_number_total 2845
_reflns_observed_criterion >2sigma(I)
_cod_data_source_file ic000248p_4.cif
_cod_data_source_block 97328aaa
_cod_depositor_comments
;
The following automatic conversions were performed:

'_symmetry_cell_setting' value 'Monoclinic' changed to 'monoclinic'
according to the built-in table from CIF Core dictionary named
'cif_core.dic' version 2.4.1 from 2010-06-29.

Automatic conversion script
Id: cif_fix_values 1646 2011-03-28 12:23:43Z adriana 

The following automatic conversions were performed:

'_refine_ls_weighting_scheme' value 'calc
w=1/[\s^2^(Fo^2^)+(0.1173P)^2^+0.0000P] where P=(Fo^2^+2Fc^2^)/3' was
changed to 'calc'. New tag '_refine_ls_weighting_details' was
created. The value of the new tag was set to
'w=1/[\s^2^(Fo^2^)+(0.1173P)^2^+0.0000P] where P=(Fo^2^+2Fc^2^)/3'.

Automatic conversion script
Id: cif_fix_values 3143 2015-03-26 13:38:13Z robertas 
;
_cod_database_code 4321324

loop_
_symmetry_equiv_pos_as_xyz
'x, y, z'
'-x, y+1/2, -z'

loop_
_atom_site_aniso_label
_atom_site_aniso_U_11
_atom_site_aniso_U_22
_atom_site_aniso_U_33
_atom_site_aniso_U_23
_atom_site_aniso_U_13
_atom_site_aniso_U_12
Cu1 0.0323(4) 0.0314(4) 0.0329(4) 0.0037(4) 0.0014(3) 0.0024(4)
N1 0.035(3) 0.035(3) 0.034(2) -0.004(3) 0.003(2) 0.003(3)
C1 0.052(5) 0.038(4) 0.046(4) -0.008(3) 0.003(3) -0.006(3)
C2 0.030(3) 0.045(4) 0.048(3) 0.002(4) 0.006(3) -0.011(4)
N2 0.040(3) 0.033(4) 0.035(3) 0.002(2) 0.014(2) -0.007(2)
C3 0.049(5) 0.054(5) 0.055(4) 0.001(4) 0.026(4) -0.006(4)
C4 0.066(6) 0.049(5) 0.054(5) -0.010(4) 0.022(4) 0.013(4)
N3 0.035(3) 0.035(3) 0.038(3) -0.002(2) 0.004(3) -0.007(2)
C5 0.053(4) 0.037(4) 0.043(4) -0.010(3) 0.012(3) 0.003(4)
C6 0.046(4) 0.026(3) 0.047(4) 0.011(3) 0.007(3) -0.005(3)
C7 0.052(5) 0.036(4) 0.032(3) 0.007(3) 0.007(3) -0.006(3)
C8 0.070(6) 0.065(5) 0.047(4) -0.012(4) 0.016(4) 0.010(5)
C9 0.047(5) 0.037(4) 0.069(5) 0.013(4) 0.014(4) -0.012(4)
C10 0.052(5) 0.050(4) 0.058(5) -0.010(4) 0.001(4) -0.024(4)
N4 0.034(3) 0.033(3) 0.031(3) 0.000(2) 0.001(2) 0.006(2)
C11 0.036(3) 0.023(3) 0.035(3) -0.003(3) 0.008(3) 0.000(3)
C12 0.037(4) 0.050(5) 0.035(4) 0.000(3) 0.000(3) 0.001(3)
Cl1 0.0332(8) 0.0300(8) 0.0342(8) -0.0017(6) 0.0036(6) -0.0025(7)
O11 0.084(5) 0.071(4) 0.038(3) -0.001(3) 0.002(3) 0.005(4)
O12 0.086(6) 0.094(6) 0.096(5) -0.021(5) 0.048(5) -0.054(5)
O13 0.148(8) 0.039(4) 0.072(4) -0.018(3) 0.016(5) -0.009(5)
O14 0.052(4) 0.111(7) 0.081(4) 0.028(5) 0.002(4) 0.026(4)

loop_
_atom_site_label
_atom_site_type_symbol
_atom_site_fract_x
_atom_site_fract_y
_atom_site_fract_z
_atom_site_U_iso_or_equiv
_atom_site_thermal_displace_type
_atom_site_occupancy
_atom_site_calc_flag
_atom_site_refinement_flags
_atom_site_disorder_group
Cu1 Cu 0.38435(10) 0.74809(5) 0.53747(8) 0.0325(3) Uani 1 d . .
N1 N 0.3059(7) 0.7511(5) 0.2847(6) 0.0348(11) Uani 1 d . .
C1 C 0.1209(12) 0.7141(5) 0.2571(9) 0.045(2) Uani 1 d . .
H1A H 0.1261(12) 0.6449(5) 0.2520(9) 0.055 Uiso 1 calc R .
H1B H 0.0605(12) 0.7367(5) 0.1499(9) 0.055 Uiso 1 calc R .
C2 C 0.0081(9) 0.7422(7) 0.3886(8) 0.0411(15) Uani 1 d . .
H2A H -0.0276(9) 0.8087(7) 0.3733(8) 0.049 Uiso 1 calc R .
H2B H -0.1029(9) 0.7039(7) 0.3765(8) 0.049 Uiso 1 calc R .
N2 N 0.1075(8) 0.7292(4) 0.5556(7) 0.0353(14) Uani 1 d . .
C3 C 0.0452(12) 0.7884(6) 0.6820(10) 0.051(2) Uani 1 d . .
H3A H 0.1124(12) 0.7710(6) 0.7898(10) 0.061 Uiso 1 calc R .
H3B H -0.0836(12) 0.7753(6) 0.6852(10) 0.061 Uiso 1 calc R .
C4 C 0.0684(13) 0.8944(7) 0.6553(11) 0.055(2) Uani 1 d . .
H4A H -0.0014(13) 0.9111(7) 0.5484(11) 0.066 Uiso 1 calc R .
H4B H 0.0137(13) 0.9281(7) 0.7405(11) 0.066 Uiso 1 calc R .
N3 N 0.3585(8) 0.8971(4) 0.5294(7) 0.0360(13) Uani 1 d . .
C5 C 0.2568(11) 0.9303(6) 0.6582(9) 0.044(2) Uani 1 d . .
H5A H 0.2513(11) 0.9995(6) 0.6522(9) 0.053 Uiso 1 calc R .
H5B H 0.3263(11) 0.9137(6) 0.7653(9) 0.053 Uiso 1 calc R .
C6 C 0.2707(10) 0.9206(5) 0.3658(9) 0.039(2) Uani 1 d . .
H6A H 0.3070(10) 0.9846(5) 0.3375(9) 0.047 Uiso 1 calc R .
H6B H 0.1387(10) 0.9207(5) 0.3647(9) 0.047 Uiso 1 calc R .
C7 C 0.3183(11) 0.8520(5) 0.2380(8) 0.040(2) Uani 1 d . .
H7A H 0.2367(11) 0.8629(5) 0.1346(8) 0.048 Uiso 1 calc R .
H7B H 0.4424(11) 0.8651(5) 0.2173(8) 0.048 Uiso 1 calc R .
C8 C 0.4173(15) 0.6983(7) 0.1837(10) 0.060(2) Uani 1 d . .
H8A H 0.3786(69) 0.7127(42) 0.0680(12) 0.090 Uiso 1 calc R .
H8B H 0.4038(79) 0.6310(7) 0.2021(70) 0.090 Uiso 1 calc R .
H8C H 0.5437(20) 0.7161(39) 0.2136(65) 0.090 Uiso 1 calc R .
C9 C 0.0863(12) 0.6283(6) 0.6078(11) 0.050(2) Uani 1 d . .
H9A H -0.0388(24) 0.6172(14) 0.6234(80) 0.075 Uiso 1 calc R .
H9B H 0.1656(69) 0.6166(15) 0.7107(44) 0.075 Uiso 1 calc R .
H9C H 0.1185(85) 0.5861(6) 0.5231(39) 0.075 Uiso 1 calc R .
C10 C 0.5425(12) 0.9372(7) 0.5605(11) 0.054(2) Uani 1 d . .
H10A H 0.5354(13) 1.0057(7) 0.5540(83) 0.081 Uiso 1 calc R .
H10B H 0.6133(31) 0.9137(39) 0.4783(53) 0.081 Uiso 1 calc R .
H10C H 0.6003(36) 0.9187(41) 0.6697(36) 0.081 Uiso 1 calc R .
N4 N 0.5450(8) 0.6883(4) 0.6971(7) 0.0330(12) Uani 1 d . .
C11 C 0.6285(10) 0.6566(4) 0.8086(8) 0.0307(14) Uani 1 d . .
C12 C 0.7405(10) 0.6156(6) 0.9504(9) 0.041(2) Uani 1 d . .
H12A H 0.8588(31) 0.5998(41) 0.9214(24) 0.062 Uiso 1 calc R .
H12B H 0.6828(43) 0.5587(25) 0.9842(47) 0.062 Uiso 1 calc R .
H12C H 0.7548(70) 0.6608(17) 1.0406(27) 0.062 Uiso 1 calc R .
Cl1 Cl 0.7666(2) 0.93608(11) 1.0525(2) 0.0326(4) Uani 1 d . .
O11 O 0.7908(10) 0.9277(5) 1.2269(7) 0.065(2) Uani 1 d . .
O12 O 0.8945(12) 0.9959(7) 0.9979(11) 0.089(3) Uani 1 d . .
O13 O 0.7708(16) 0.8468(5) 0.9840(9) 0.086(3) Uani 1 d . .
O14 O 0.5950(10) 0.9768(7) 1.0068(10) 0.082(2) Uani 1 d . .

loop_
_atom_type_symbol
_atom_type_description
_atom_type_scat_dispersion_real
_atom_type_scat_dispersion_imag
_atom_type_scat_source
C C 0.0033 0.0016 'International Tables Vol C Tables 4.2.6.8 and 6.1.1.4'
H H 0.0000 0.0000 'International Tables Vol C Tables 4.2.6.8 and 6.1.1.4'
N N 0.0061 0.0033 'International Tables Vol C Tables 4.2.6.8 and 6.1.1.4'
O O 0.0106 0.0060 'International Tables Vol C Tables 4.2.6.8 and 6.1.1.4'
Cl Cl 0.1484 0.1585 'International Tables Vol C Tables 4.2.6.8 and 6.1.1.4'
Cu Cu 0.3201 1.2651 'International Tables Vol C Tables 4.2.6.8 and 6.1.1.4'

loop_
_geom_angle_atom_site_label_1
_geom_angle_atom_site_label_2
_geom_angle_atom_site_label_3
_geom_angle
_geom_angle_site_symmetry_1
_geom_angle_site_symmetry_3
_geom_angle_publ_flag
N4 Cu1 N1 141.2(2) . . ?
N4 Cu1 N2 115.7(2) . . ?
N1 Cu1 N2 86.3(2) . . ?
N4 Cu1 N3 121.7(2) . . ?
N1 Cu1 N3 86.4(2) . . ?
N2 Cu1 N3 92.5(2) . . ?
C8 N1 C1 109.2(7) . . ?
C8 N1 C7 106.6(6) . . ?
C1 N1 C7 113.4(6) . . ?
C8 N1 Cu1 117.1(5) . . ?
C1 N1 Cu1 105.8(4) . . ?
C7 N1 Cu1 105.0(4) . . ?
N1 C1 C2 113.8(6) . . ?
N2 C2 C1 111.9(6) . . ?
C3 N2 C2 114.8(6) . . ?
C3 N2 C9 106.6(6) . . ?
C2 N2 C9 108.9(6) . . ?
C3 N2 Cu1 113.1(5) . . ?
C2 N2 Cu1 106.6(4) . . ?
C9 N2 Cu1 106.5(5) . . ?
N2 C3 C4 114.1(7) . . ?
C5 C4 C3 117.3(8) . . ?
C6 N3 C5 112.5(6) . . ?
C6 N3 C10 111.0(6) . . ?
C5 N3 C10 108.5(6) . . ?
C6 N3 Cu1 106.6(4) . . ?
C5 N3 Cu1 110.6(5) . . ?
C10 N3 Cu1 107.5(5) . . ?
N3 C5 C4 117.6(6) . . ?
N3 C6 C7 112.1(6) . . ?
N1 C7 C6 114.3(5) . . ?
C11 N4 Cu1 170.7(6) . . ?
N4 C11 C12 178.5(8) . . ?
O13 Cl1 O12 111.5(6) . . ?
O13 Cl1 O14 109.9(7) . . ?
O12 Cl1 O14 107.6(6) . . ?
O13 Cl1 O11 108.9(5) . . ?
O12 Cl1 O11 112.3(5) . . ?
O14 Cl1 O11 106.4(5) . . ?

loop_
_geom_bond_atom_site_label_1
_geom_bond_atom_site_label_2
_geom_bond_distance
_geom_bond_site_symmetry_2
_geom_bond_publ_flag
Cu1 N4 1.862(5) . ?
Cu1 N1 2.088(5) . ?
Cu1 N2 2.124(6) . ?
Cu1 N3 2.136(6) . ?
N1 C8 1.472(10) . ?
N1 C1 1.474(10) . ?
N1 C7 1.497(10) . ?
C1 C2 1.525(10) . ?
C2 N2 1.484(9) . ?
N2 C3 1.472(10) . ?
N2 C9 1.518(10) . ?
C3 C4 1.542(13) . ?
C4 C5 1.503(13) . ?
N3 C6 1.456(9) . ?
N3 C5 1.474(9) . ?
N3 C10 1.484(10) . ?
C6 C7 1.520(10) . ?
N4 C11 1.132(9) . ?
C11 C12 1.464(10) . ?
Cl1 O13 1.397(7) . ?
Cl1 O12 1.408(7) . ?
Cl1 O14 1.415(7) . ?
Cl1 O11 1.432(6) . ?

loop_
_geom_torsion_atom_site_label_1
_geom_torsion_atom_site_label_2
_geom_torsion_atom_site_label_3
_geom_torsion_atom_site_label_4
_geom_torsion
_geom_torsion_site_symmetry_1
_geom_torsion_site_symmetry_2
_geom_torsion_site_symmetry_3
_geom_torsion_site_symmetry_4
_geom_torsion_publ_flag
N4 Cu1 N1 C8 -9.0(9) . . . . ?
N2 Cu1 N1 C8 -136.7(7) . . . . ?
N3 Cu1 N1 C8 130.5(7) . . . . ?
N4 Cu1 N1 C1 112.9(5) . . . . ?
N2 Cu1 N1 C1 -14.8(5) . . . . ?
N3 Cu1 N1 C1 -107.6(5) . . . . ?
N4 Cu1 N1 C7 -126.9(5) . . . . ?
N2 Cu1 N1 C7 105.3(5) . . . . ?
N3 Cu1 N1 C7 12.6(4) . . . . ?
C8 N1 C1 C2 162.9(7) . . . . ?
C7 N1 C1 C2 -78.4(8) . . . . ?
Cu1 N1 C1 C2 36.1(8) . . . . ?
N1 C1 C2 N2 -46.2(9) . . . . ?
C1 C2 N2 C3 155.5(7) . . . . ?
C1 C2 N2 C9 -85.1(8) . . . . ?
C1 C2 N2 Cu1 29.5(7) . . . . ?
N4 Cu1 N2 C3 78.2(5) . . . . ?
N1 Cu1 N2 C3 -135.2(5) . . . . ?
N3 Cu1 N2 C3 -49.0(5) . . . . ?
N4 Cu1 N2 C2 -154.7(5) . . . . ?
N1 Cu1 N2 C2 -8.1(5) . . . . ?
N3 Cu1 N2 C2 78.1(5) . . . . ?
N4 Cu1 N2 C9 -38.5(5) . . . . ?
N1 Cu1 N2 C9 108.1(5) . . . . ?
N3 Cu1 N2 C9 -165.7(5) . . . . ?
C2 N2 C3 C4 -63.1(9) . . . . ?
C9 N2 C3 C4 176.2(7) . . . . ?
Cu1 N2 C3 C4 59.5(8) . . . . ?
N2 C3 C4 C5 -62.5(10) . . . . ?
N4 Cu1 N3 C6 161.8(4) . . . . ?
N1 Cu1 N3 C6 10.3(4) . . . . ?
N2 Cu1 N3 C6 -75.8(5) . . . . ?
N4 Cu1 N3 C5 -75.6(5) . . . . ?
N1 Cu1 N3 C5 133.0(5) . . . . ?
N2 Cu1 N3 C5 46.9(5) . . . . ?
N4 Cu1 N3 C10 42.7(6) . . . . ?
N1 Cu1 N3 C10 -108.7(5) . . . . ?
N2 Cu1 N3 C10 165.2(5) . . . . ?
C6 N3 C5 C4 59.6(9) . . . . ?
C10 N3 C5 C4 -177.1(8) . . . . ?
Cu1 N3 C5 C4 -59.5(8) . . . . ?
C3 C4 C5 N3 64.2(10) . . . . ?
C5 N3 C6 C7 -153.0(6) . . . . ?
C10 N3 C6 C7 85.2(8) . . . . ?
Cu1 N3 C6 C7 -31.5(7) . . . . ?
C8 N1 C7 C6 -159.1(7) . . . . ?
C1 N1 C7 C6 80.7(7) . . . . ?
Cu1 N1 C7 C6 -34.3(7) . . . . ?
N3 C6 C7 N1 46.7(9) . . . . ?
N1 Cu1 N4 C11 -164.3(35) . . . . ?
N2 Cu1 N4 C11 -45.4(38) . . . . ?
N3 Cu1 N4 C11 65.2(37) . . . . ?
Cu1 N4 C11 C12 -156.4(248) . . . . ?
